data_4082804
loop_
_publ_author_name
'Schweizer, Peter D.'
'Wadepohl, Hubert'
'Gade, Lutz H.'

_publ_section_title
;
 Zirconium and Hafnium Hydrazinediido Half-Sandwich Complexes: Synthesis
 and Reactivity
;
_journal_issue 7
_journal_name_full Organometallics
_journal_page_first 1726
_journal_paper_doi 10.1021/om500087s
_journal_volume 33
_journal_year 2014
_chemical_formula_moiety 'C48 H64 N8 Zr'
_chemical_formula_sum 'C48 H64 N8 Zr'
_chemical_formula_weight 844.29
_chemical_properties_physical air-sensitive
_space_group_crystal_system triclinic
_space_group_IT_number 2
_space_group_name_Hall '-P 1'
_space_group_name_H-M_alt 'P -1'
_symmetry_cell_setting triclinic
_symmetry_Int_Tables_number 2
_symmetry_space_group_name_Hall '-P 1'
_symmetry_space_group_name_H-M 'P -1'
_atom_sites_solution_hydrogens geom
_atom_sites_solution_primary iterative
_atom_sites_solution_secondary difmap
_audit_block_code ga_psch28
_audit_creation_date
;
'Wed Oct 02 09:51:03 2013'
;
_audit_update_record 'Wed Oct  2 09:55:50 CEST 2013'
_cell_angle_alpha 80.1134(7)
_cell_angle_beta 74.5705(7)
_cell_angle_gamma 67.8028(8)
_cell_formula_units_Z 2
_cell_length_a 10.88743(8)
_cell_length_b 13.16505(12)
_cell_length_c 16.92306(14)
_cell_measurement_reflns_used 49416
_cell_measurement_temperature 110(1)
_cell_measurement_theta_max 34.0290
_cell_measurement_theta_min 3.6410
_cell_volume 2158.03(3)
_computing_cell_refinement
;
CrysAlisPro, Agilent Technologies,
Version 1.171.36.32 (release 02-08-2013 CrysAlis171 .NET)
(compiled Aug  2 2013,16:46:58)
;
_computing_data_collection
;
CrysAlisPro, Agilent Technologies,
Version 1.171.36.32 (release 02-08-2013 CrysAlis171 .NET)
(compiled Aug  2 2013,16:46:58)
;
_computing_data_reduction
;
CrysAlisPro, Agilent Technologies,
Version 1.171.36.32 (release 02-08-2013 CrysAlis171 .NET)
(compiled Aug  2 2013,16:46:58)
;
_computing_molecular_graphics
;
O. V. Dolomanov, L. J. Bourhis, R. J. Gildea, J. A. K. Howard and H. Puschmann,
OLEX2: a complete structure solution, refinement and analysis program.
J. Appl. Cryst. (2009). 42, 339-341.
;
_computing_publication_material 'encif (Wadepohl, 2009-13); encifer 1.4 (CCDC, 2011)'
_computing_structure_refinement
;
SHELX, G.M. Sheldrick, Acta Cryst.
(2008). A64, 112-122
;
_computing_structure_solution 'SUPERFLIP (Palatinus, 2007-2009)'
_diffrn_ambient_temperature 110(1)
_diffrn_detector 'CCD plate'
_diffrn_detector_area_resol_mean 15.9241
_diffrn_detector_type 'Agilent EOS'
_diffrn_measured_fraction_theta_full 0.9989
_diffrn_measured_fraction_theta_max 0.9618
_diffrn_measurement_details
;
  1 omega  -69.00   31.00   0.5000   15.0000
omega____ theta____ kappa____ phi______ frames
    -      -32.2064   19.0000 -120.0000 200

  2 omega  -27.00    0.00   0.5000   15.0000
omega____ theta____ kappa____ phi______ frames
    -      -32.2064  -78.0000   24.0134 54

  3 omega  -39.00    1.00   0.5000   15.0000
omega____ theta____ kappa____ phi______ frames
    -      -32.2064  -79.0000  108.4196 80

  4 omega    8.00   34.00   0.5000   15.0000
omega____ theta____ kappa____ phi______ frames
    -      -32.2064   77.0000   30.0000 52

  5 omega  -37.00   -1.00   0.5000   15.0000
omega____ theta____ kappa____ phi______ frames
    -      -32.2064  -77.0000 -150.0000 72

  6 omega  -25.00   30.00   0.5000   15.0000
omega____ theta____ kappa____ phi______ frames
    -      -32.2064   57.0000  -90.0000 110

  7 omega  -45.00    1.00   0.5000   15.0000
omega____ theta____ kappa____ phi______ frames
    -      -32.2064  -80.0000  -54.5670 92

  8 omega  -30.00   -5.00   0.5000   15.0000
omega____ theta____ kappa____ phi______ frames
    -      -32.2064  -77.0000 -180.0000 50

  9 omega   11.00  100.00   0.5000   15.0000
omega____ theta____ kappa____ phi______ frames
    -       32.2845   57.0000 -120.0000 178

 10 omega   11.00   91.00   0.5000   15.0000
omega____ theta____ kappa____ phi______ frames
    -       32.2845   57.0000   60.0000 160

 11 omega   28.00   66.00   0.5000   15.0000
omega____ theta____ kappa____ phi______ frames
    -       32.2845  -80.0000  -92.8043 76

 12 omega    5.00   78.00   0.5000   15.0000
omega____ theta____ kappa____ phi______ frames
    -       32.2845   38.0000    0.0000 146

 13 omega   37.00   64.00   0.5000   15.0000
omega____ theta____ kappa____ phi______ frames
    -       32.2845  -77.0000 -180.0000 54

 14 omega  -39.00   65.00   0.5000   15.0000
omega____ theta____ kappa____ phi______ frames
    -       32.2845  -79.0000  114.9645 208

 15 omega    6.00   77.00   0.5000   15.0000
omega____ theta____ kappa____ phi______ frames
    -       32.2845   38.0000  150.0000 142

 16 omega   17.00   67.00   0.5000   15.0000
omega____ theta____ kappa____ phi______ frames
    -       32.2845   38.0000 -150.0000 100

 17 omega   55.00   81.00   0.5000   15.0000
omega____ theta____ kappa____ phi______ frames
    -       32.2845   57.0000  -90.0000 52

 18 omega   36.00   64.00   0.5000   15.0000
omega____ theta____ kappa____ phi______ frames
    -       32.2845  -77.0000  150.0000 56

 19 omega  -36.00   64.00   0.5000   15.0000
omega____ theta____ kappa____ phi______ frames
    -       32.2845  -77.0000  -30.0000 200

 20 omega  -39.00   66.00   0.5000   15.0000
omega____ theta____ kappa____ phi______ frames
    -       32.2845  -80.0000   28.2627 210

 21 omega -101.00  -11.00   0.5000   15.0000
omega____ theta____ kappa____ phi______ frames
    -      -32.2064  -57.0000   30.0000 180

 22 omega  -54.00   37.00   0.5000   15.0000
omega____ theta____ kappa____ phi______ frames
    -      -32.2064   57.0000 -120.0000 182

 23 omega -103.00   -1.00   0.5000   15.0000
omega____ theta____ kappa____ phi______ frames
    -      -32.2064  -77.0000  -30.0000 204

 24 omega  -47.00  -11.00   0.5000   15.0000
omega____ theta____ kappa____ phi______ frames
    -      -32.2064  -79.0000  108.4196 72

 25 omega -101.00  -11.00   0.5000   15.0000
omega____ theta____ kappa____ phi______ frames
    -      -32.2064  -57.0000 -120.0000 180

 26 omega  -39.00   56.00   0.5000   15.0000
omega____ theta____ kappa____ phi______ frames
    -       32.2845  -49.0000  -44.0000 190

 27 omega   11.00  101.00   0.5000   15.0000
omega____ theta____ kappa____ phi______ frames
    -       32.2845   57.0000 -150.0000 180

 28 omega  -39.00   64.00   0.5000   15.0000
omega____ theta____ kappa____ phi______ frames
    -       32.2845  -77.0000    0.0000 206

 29 omega  -37.00   54.00   0.5000   15.0000
omega____ theta____ kappa____ phi______ frames
    -       32.2845  -57.0000   90.0000 182

 30 omega    5.00  105.00   0.5000   15.0000
omega____ theta____ kappa____ phi______ frames
    -       32.2845   38.0000  120.0000 200

 31 omega  -37.00   54.00   0.5000   15.0000
omega____ theta____ kappa____ phi______ frames
    -       32.2845  -57.0000   30.0000 182

;
_diffrn_measurement_device '\k-geometry diffractometer'
_diffrn_measurement_device_type 'Agilent SuperNova, Dual, Cu at zero, Eos'
_diffrn_measurement_method '\w scans'
_diffrn_measurement_specimen_support 'polyimid foil'
_diffrn_orient_matrix_UB_11 0.0016696000
_diffrn_orient_matrix_UB_12 0.0397115000
_diffrn_orient_matrix_UB_13 0.0228241000
_diffrn_orient_matrix_UB_21 0.0581360000
_diffrn_orient_matrix_UB_22 -0.0391491000
_diffrn_orient_matrix_UB_23 0.0129778000
_diffrn_orient_matrix_UB_31 0.0426799000
_diffrn_orient_matrix_UB_32 0.0172656000
_diffrn_orient_matrix_UB_33 -0.0348321000
_diffrn_radiation_monochromator mirror
_diffrn_radiation_probe x-ray
_diffrn_radiation_type 'Mo K\a'
_diffrn_radiation_wavelength 0.7107
_diffrn_reflns_av_R_equivalents 0.0446
_diffrn_reflns_av_unetI/netI 0.0283
_diffrn_reflns_Laue_measured_fraction_full 0.998
_diffrn_reflns_Laue_measured_fraction_max 0.962
_diffrn_reflns_limit_h_max 17
_diffrn_reflns_limit_h_min -16
_diffrn_reflns_limit_k_max 20
_diffrn_reflns_limit_k_min -20
_diffrn_reflns_limit_l_max 26
_diffrn_reflns_limit_l_min -26
_diffrn_reflns_number 125250
_diffrn_reflns_point_group_measured_fraction_full 0.998
_diffrn_reflns_point_group_measured_fraction_max 0.962
_diffrn_reflns_theta_full 25.242
_diffrn_reflns_theta_max 34.253
_diffrn_reflns_theta_min 3.208
_diffrn_source 'microfocus X-Ray tube'
_diffrn_source_type 'Agilent SuperNova (Mo) X-ray Source'
_exptl_absorpt_coefficient_mu 0.298
_exptl_absorpt_correction_T_max 0.970
_exptl_absorpt_correction_T_min 0.948
_exptl_absorpt_correction_type analytical
_exptl_absorpt_process_details
;
CrysAlisPro, Agilent Technologies,
Version 1.171.36.32 (release 02-08-2013 CrysAlis171 .NET)
(compiled Aug  2 2013,16:46:58)
Analytical numeric absorption correction using a multifaceted crystal
            model based on expressions derived by R.C. Clark & J.S. Reid.
(Clark, R. C. & Reid, J. S. (1995). Acta Cryst. A51, 887-897)
;
_exptl_crystal_colour 'light bronze'
_exptl_crystal_density_diffrn 1.299
_exptl_crystal_description irregular
_exptl_crystal_F_000 896
_exptl_crystal_size_max 0.2259
_exptl_crystal_size_mid 0.2167
_exptl_crystal_size_min 0.1245
_refine_diff_density_max 0.841
_refine_diff_density_min -0.442
_refine_diff_density_rms 0.064
_refine_ls_extinction_method none
_refine_ls_goodness_of_fit_ref 1.066
_refine_ls_hydrogen_treatment constr
_refine_ls_matrix_type full
_refine_ls_number_parameters 527
_refine_ls_number_reflns 17277
_refine_ls_number_restraints 0
_refine_ls_restrained_S_all 1.066
_refine_ls_R_factor_all 0.0405
_refine_ls_R_factor_gt 0.0343
_refine_ls_shift/su_max 0.001
_refine_ls_shift/su_mean 0.000
_refine_ls_structure_factor_coef Fsqd
_refine_ls_weighting_details 'w=1/[\s^2^(Fo^2^)+(0.0344P)^2^+0.8655P] where P=(Fo^2^+2Fc^2^)/3'
_refine_ls_weighting_scheme calc
_refine_ls_wR_factor_gt 0.0801
_refine_ls_wR_factor_ref 0.0832
_reflns_Friedel_coverage 0.000
_reflns_number_gt 15493
_reflns_number_total 17277
_reflns_threshold_expression 'I > 2\s(I)'
_cod_data_source_file om500087s_si_002.cif
_cod_data_source_block complex_7
_cod_depositor_comments 'Adding full bibliography for 4082804.cif.'
_cod_database_code 4082804
_audit_block_refno 1863
_audit_block_usercomment 'PD479_3_FILT, irregular, bronze'
_shelxl_version_number 2013-4
_chemical_oxdiff_formula 'C48 H64 N8 Zr1'
_chemical_oxdiff_usercomment 'PD479_3_FILT, irregular, bronze'
_shelx_space_group_comment
;
The symmetry employed for this shelxl refinement is uniquely defined
by the following loop, which should always be used as a source of
symmetry information in preference to the above space-group names.
They are only intended as comments.
;
_shelx_estimated_absorpt_t_max 0.971
_shelx_estimated_absorpt_t_min 0.971
_reflns_odcompleteness_completeness 99.89
_reflns_odcompleteness_iscentric 1
_reflns_odcompleteness_theta 32.50
_olex2_refinement_description
;
1. Fixed Uiso
 At 1.2 times of:
  All C(H) groups, All C(H,H) groups
 At 1.5 times of:
  All C(H,H,H) groups
2.a Ternary CH refined with riding coordinates:
 C14(H14), C17(H17)
2.b Secondary CH2 refined with riding coordinates:
 C1(H1A,H1B), C2(H2A,H2B), C3(H3A,H3B)
2.c Aromatic/amide H refined with riding coordinates:
 C6(H6), C8(H8), C10(H10), C21(H21), C22(H22), C23(H23), C24(H24), C25(H25),
 C27(H27), C28(H28), C29(H29), C30(H30), C31(H31), C42(H42), C43(H43), C45(H45),
  C46(H46)
2.d Idealised Me refined as rotating group:
 C11(H11A,H11B,H11C), C12(H12A,H12B,H12C), C15(H15A,H15B,H15C), C16(H16A,H16B,
 H16C), C18(H18A,H18B,H18C), C19(H19A,H19B,H19C), C37(H37A,H37B,H37C), C38(H38A,
 H38B,H38C), C39(H39A,H39B,H39C), C40(H40A,H40B,H40C), C41(H41A,H41B,H41C),
 C47(H47A,H47B,H47C), C48(H48A,H48B,H48C)
;
_cell_oxdiff_length_a 10.88743(8)
_cell_oxdiff_length_b 13.16505(12)
_cell_oxdiff_length_c 16.92306(14)
_cell_oxdiff_angle_alpha 80.1134(7)
_cell_oxdiff_angle_beta 74.5705(7)
_cell_oxdiff_angle_gamma 67.8028(8)
_cell_oxdiff_volume 2158.03(3)
_cell_oxdiff_measurement_reflns_used 49416

loop_
_symmetry_equiv_pos_as_xyz
'x, y, z'
'-x, -y, -z'

loop_
_atom_site_label
_atom_site_type_symbol
_atom_site_fract_x
_atom_site_fract_y
_atom_site_fract_z
_atom_site_U_iso_or_equiv
_atom_site_adp_type
_atom_site_occupancy
_atom_site_site_symmetry_order
_atom_site_calc_flag
_atom_site_refinement_flags_posn
_atom_site_refinement_flags_adp
Zr Zr 0.00964(2) 0.19786(2) 0.18855(2) 0.01330(3) Uani 1 1 d . .
N1 N -0.13553(9) 0.13110(8) 0.29119(6) 0.01843(17) Uani 1 1 d . .
N2 N 0.08910(9) 0.04255(7) 0.27201(6) 0.01632(16) Uani 1 1 d . .
N3 N 0.16494(9) 0.26736(8) 0.16019(5) 0.01611(15) Uani 1 1 d . .
N4 N 0.02872(9) 0.28601(8) 0.28480(6) 0.01629(16) Uani 1 1 d . .
N5 N 0.21353(11) 0.36549(9) 0.24184(6) 0.02063(18) Uani 1 1 d . .
N6 N 0.18617(11) 0.41298(8) 0.31722(6) 0.02049(18) Uani 1 1 d . .
N7 N -0.18495(10) 0.35365(8) 0.18991(6) 0.01816(16) Uani 1 1 d . .
N8 N -0.52788(11) 0.63743(9) 0.17614(8) 0.0286(2) Uani 1 1 d . .
C1 C -0.26578(12) 0.13979(10) 0.34829(8) 0.0237(2) Uani 1 1 d . .
H1A H -0.3275 0.1273 0.3204 0.028 Uiso 1 1 calc R U
H1B H -0.3101 0.2137 0.3693 0.028 Uiso 1 1 calc R U
C2 C -0.23301(13) 0.05022(11) 0.41955(8) 0.0280(2) Uani 1 1 d . .
H2A H -0.2529 0.0842 0.4715 0.034 Uiso 1 1 calc R U
H2B H -0.2874 0.0022 0.4275 0.034 Uiso 1 1 calc R U
C3 C -0.08055(12) -0.01598(10) 0.39350(8) 0.0231(2) Uani 1 1 d . .
H3A H -0.0321 -0.0202 0.4365 0.028 Uiso 1 1 calc R U
H3B H -0.0653 -0.0915 0.3818 0.028 Uiso 1 1 calc R U
C4 C -0.03497(11) 0.04964(9) 0.31644(7) 0.01713(18) Uani 1 1 d . .
C5 C 0.20921(11) -0.03353(9) 0.29181(7) 0.01673(18) Uani 1 1 d . .
C6 C 0.32310(11) -0.00145(9) 0.27231(7) 0.01980(19) Uani 1 1 d . .
H6 H 0.3162 0.0699 0.2464 0.024 Uiso 1 1 calc R U
C7 C 0.44631(12) -0.07210(10) 0.29018(8) 0.0244(2) Uani 1 1 d . .
C8 C 0.45665(13) -0.17682(10) 0.32839(8) 0.0252(2) Uani 1 1 d . .
H8 H 0.5404 -0.2250 0.3413 0.030 Uiso 1 1 calc R U
C9 C 0.34580(13) -0.21119(10) 0.34768(8) 0.0231(2) Uani 1 1 d . .
C10 C 0.22323(12) -0.14043(9) 0.32843(7) 0.0210(2) Uani 1 1 d . .
H10 H 0.1480 -0.1648 0.3402 0.025 Uiso 1 1 calc R U
C11 C 0.56788(14) -0.03603(13) 0.26719(12) 0.0388(3) Uani 1 1 d . .
H11A H 0.6315 -0.0729 0.2191 0.058 Uiso 1 1 calc R U
H11B H 0.6131 -0.0555 0.3134 0.058 Uiso 1 1 calc R U
H11C H 0.5381 0.0438 0.2541 0.058 Uiso 1 1 calc R U
C12 C 0.35674(15) -0.32448(11) 0.38902(9) 0.0325(3) Uani 1 1 d . .
H12A H 0.4435 -0.3783 0.3638 0.049 Uiso 1 1 calc R U
H12B H 0.2815 -0.3436 0.3824 0.049 Uiso 1 1 calc R U
H12C H 0.3523 -0.3250 0.4477 0.049 Uiso 1 1 calc R U
C13 C 0.13527(11) 0.31182(8) 0.23618(6) 0.01590(17) Uani 1 1 d . .
C14 C 0.27716(11) 0.28224(9) 0.09413(7) 0.01921(19) Uani 1 1 d . .
H14 H 0.2774 0.2465 0.0465 0.023 Uiso 1 1 calc R U
C15 C 0.25667(14) 0.40308(10) 0.06314(8) 0.0254(2) Uani 1 1 d . .
H15A H 0.1625 0.4415 0.0573 0.038 Uiso 1 1 calc R U
H15B H 0.3188 0.4063 0.0097 0.038 Uiso 1 1 calc R U
H15C H 0.2756 0.4385 0.1027 0.038 Uiso 1 1 calc R U
C16 C 0.41853(12) 0.22321(11) 0.11325(8) 0.0257(2) Uani 1 1 d . .
H16A H 0.4246 0.2551 0.1597 0.039 Uiso 1 1 calc R U
H16B H 0.4881 0.2321 0.0649 0.039 Uiso 1 1 calc R U
H16C H 0.4332 0.1447 0.1274 0.039 Uiso 1 1 calc R U
C17 C -0.03365(12) 0.31863(9) 0.36928(7) 0.01914(19) Uani 1 1 d . .
H17 H 0.0243 0.3525 0.3844 0.023 Uiso 1 1 calc R U
C18 C -0.17596(13) 0.40547(11) 0.37570(8) 0.0268(2) Uani 1 1 d . .
H18A H -0.1712 0.4695 0.3374 0.040 Uiso 1 1 calc R U
H18B H -0.2122 0.4281 0.4320 0.040 Uiso 1 1 calc R U
H18C H -0.2358 0.3745 0.3618 0.040 Uiso 1 1 calc R U
C19 C -0.03724(14) 0.22023(10) 0.43093(7) 0.0245(2) Uani 1 1 d . .
H19A H -0.1045 0.1922 0.4233 0.037 Uiso 1 1 calc R U
H19B H -0.0622 0.2430 0.4869 0.037 Uiso 1 1 calc R U
H19C H 0.0527 0.1623 0.4222 0.037 Uiso 1 1 calc R U
C20 C 0.09380(12) 0.51993(9) 0.32478(7) 0.01985(19) Uani 1 1 d . .
C21 C 0.04141(13) 0.58110(10) 0.25674(8) 0.0244(2) Uani 1 1 d . .
H21 H 0.0747 0.5512 0.2047 0.029 Uiso 1 1 calc R U
C22 C -0.05840(15) 0.68452(11) 0.26510(9) 0.0301(3) Uani 1 1 d . .
H22 H -0.0911 0.7251 0.2182 0.036 Uiso 1 1 calc R U
C23 C -0.11165(15) 0.73005(12) 0.34035(9) 0.0314(3) Uani 1 1 d . .
H23 H -0.1816 0.8003 0.3457 0.038 Uiso 1 1 calc R U
C24 C -0.06042(14) 0.67063(11) 0.40762(8) 0.0283(2) Uani 1 1 d . .
H24 H -0.0956 0.7008 0.4595 0.034 Uiso 1 1 calc R U
C25 C 0.04120(13) 0.56788(10) 0.40051(7) 0.0233(2) Uani 1 1 d . .
H25 H 0.0758 0.5293 0.4473 0.028 Uiso 1 1 calc R U
C26 C 0.26731(12) 0.35020(10) 0.37252(7) 0.0209(2) Uani 1 1 d . .
C27 C 0.31672(14) 0.39646(12) 0.42037(8) 0.0278(2) Uani 1 1 d . .
H27 H 0.2974 0.4737 0.4150 0.033 Uiso 1 1 calc R U
C28 C 0.39399(15) 0.32971(14) 0.47574(9) 0.0350(3) Uani 1 1 d . .
H28 H 0.4251 0.3622 0.5087 0.042 Uiso 1 1 calc R U
C29 C 0.42638(14) 0.21631(13) 0.48357(9) 0.0343(3) Uani 1 1 d . .
H29 H 0.4777 0.1715 0.5223 0.041 Uiso 1 1 calc R U
C30 C 0.38263(14) 0.16980(12) 0.43399(8) 0.0297(3) Uani 1 1 d . .
H30 H 0.4063 0.0922 0.4377 0.036 Uiso 1 1 calc R U
C31 C 0.30469(13) 0.23502(10) 0.37901(8) 0.0237(2) Uani 1 1 d . .
H31 H 0.2761 0.2015 0.3453 0.028 Uiso 1 1 calc R U
C32 C 0.05041(12) 0.03587(9) 0.10569(7) 0.0199(2) Uani 1 1 d . .
C33 C 0.14023(12) 0.09021(9) 0.05992(7) 0.01974(19) Uani 1 1 d . .
C34 C 0.05928(12) 0.19530(9) 0.02929(7) 0.0204(2) Uani 1 1 d . .
C35 C -0.07904(12) 0.20457(9) 0.05631(7) 0.0209(2) Uani 1 1 d . .
C36 C -0.08476(12) 0.10639(9) 0.10365(7) 0.0206(2) Uani 1 1 d . .
C37 C 0.08864(16) -0.08216(10) 0.13900(9) 0.0302(3) Uani 1 1 d . .
H37A H 0.1806 -0.1079 0.1490 0.045 Uiso 1 1 calc R U
H37B H 0.0861 -0.1268 0.0991 0.045 Uiso 1 1 calc R U
H37C H 0.0242 -0.0890 0.1907 0.045 Uiso 1 1 calc R U
C38 C 0.29301(13) 0.03663(11) 0.03975(8) 0.0278(2) Uani 1 1 d . .
H38A H 0.3324 0.0829 -0.0030 0.042 Uiso 1 1 calc R U
H38B H 0.3181 -0.0358 0.0200 0.042 Uiso 1 1 calc R U
H38C H 0.3277 0.0280 0.0892 0.042 Uiso 1 1 calc R U
C39 C 0.10429(16) 0.27564(12) -0.03486(8) 0.0314(3) Uani 1 1 d . .
H39A H 0.0882 0.3424 -0.0095 0.047 Uiso 1 1 calc R U
H39B H 0.0526 0.2947 -0.0779 0.047 Uiso 1 1 calc R U
H39C H 0.2015 0.2424 -0.0591 0.047 Uiso 1 1 calc R U
C40 C -0.19398(15) 0.29524(11) 0.02548(9) 0.0309(3) Uani 1 1 d . .
H40A H -0.2807 0.2874 0.0555 0.046 Uiso 1 1 calc R U
H40B H -0.1826 0.2906 -0.0334 0.046 Uiso 1 1 calc R U
H40C H -0.1935 0.3667 0.0343 0.046 Uiso 1 1 calc R U
C41 C -0.20643(14) 0.07194(12) 0.13587(9) 0.0306(3) Uani 1 1 d . .
H41A H -0.2038 0.0348 0.1911 0.046 Uiso 1 1 calc R U
H41B H -0.2056 0.0214 0.0993 0.046 Uiso 1 1 calc R U
H41C H -0.2895 0.1370 0.1383 0.046 Uiso 1 1 calc R U
C42 C -0.17560(11) 0.45488(9) 0.17200(7) 0.01959(19) Uani 1 1 d . .
H42 H -0.0882 0.4604 0.1618 0.024 Uiso 1 1 calc R U
C43 C -0.28504(12) 0.55013(9) 0.16767(7) 0.0214(2) Uani 1 1 d . .
H43 H -0.2718 0.6189 0.1545 0.026 Uiso 1 1 calc R U
C44 C -0.41768(12) 0.54643(9) 0.18276(7) 0.0213(2) Uani 1 1 d . .
C45 C -0.42807(12) 0.44104(10) 0.20554(8) 0.0230(2) Uani 1 1 d . .
H45 H -0.5145 0.4329 0.2196 0.028 Uiso 1 1 calc R U
C46 C -0.31192(12) 0.35056(9) 0.20713(8) 0.0210(2) Uani 1 1 d . .
H46 H -0.3217 0.2806 0.2214 0.025 Uiso 1 1 calc R U
C47 C -0.51345(16) 0.74243(11) 0.14049(10) 0.0360(3) Uani 1 1 d . .
H47A H -0.4487 0.7561 0.1642 0.054 Uiso 1 1 calc R U
H47B H -0.6020 0.8016 0.1525 0.054 Uiso 1 1 calc R U
H47C H -0.4799 0.7401 0.0808 0.054 Uiso 1 1 calc R U
C48 C -0.66181(14) 0.62873(12) 0.18987(11) 0.0348(3) Uani 1 1 d . .
H48A H -0.6664 0.5963 0.1432 0.052 Uiso 1 1 calc R U
H48B H -0.7318 0.7022 0.1952 0.052 Uiso 1 1 calc R U
H48C H -0.6772 0.5819 0.2404 0.052 Uiso 1 1 calc R U

loop_
_atom_site_aniso_label
_atom_site_aniso_U_11
_atom_site_aniso_U_22
_atom_site_aniso_U_33
_atom_site_aniso_U_23
_atom_site_aniso_U_13
_atom_site_aniso_U_12
Zr 0.01412(4) 0.01147(4) 0.01442(5) -0.00090(3) -0.00517(3) -0.00328(3)
N1 0.0162(4) 0.0176(4) 0.0215(4) -0.0005(3) -0.0040(3) -0.0065(3)
N2 0.0168(4) 0.0139(4) 0.0180(4) 0.0013(3) -0.0057(3) -0.0050(3)
N3 0.0184(4) 0.0173(4) 0.0135(4) -0.0013(3) -0.0033(3) -0.0073(3)
N4 0.0177(4) 0.0171(4) 0.0149(4) -0.0031(3) -0.0027(3) -0.0068(3)
N5 0.0260(5) 0.0245(5) 0.0160(4) -0.0038(3) -0.0037(3) -0.0136(4)
N6 0.0279(5) 0.0206(4) 0.0166(4) -0.0022(3) -0.0072(4) -0.0107(4)
N7 0.0180(4) 0.0154(4) 0.0200(4) -0.0015(3) -0.0068(3) -0.0029(3)
N8 0.0214(5) 0.0186(4) 0.0369(6) 0.0023(4) -0.0056(4) 0.0006(4)
C1 0.0178(5) 0.0229(5) 0.0287(6) -0.0007(4) -0.0020(4) -0.0081(4)
C2 0.0239(5) 0.0278(6) 0.0287(6) 0.0029(5) 0.0005(5) -0.0113(5)
C3 0.0240(5) 0.0198(5) 0.0234(5) 0.0034(4) -0.0025(4) -0.0093(4)
C4 0.0193(4) 0.0147(4) 0.0185(5) -0.0006(3) -0.0047(4) -0.0071(4)
C5 0.0182(4) 0.0149(4) 0.0174(4) 0.0006(3) -0.0065(4) -0.0052(3)
C6 0.0202(5) 0.0167(4) 0.0239(5) 0.0011(4) -0.0079(4) -0.0071(4)
C7 0.0206(5) 0.0239(5) 0.0308(6) 0.0010(4) -0.0104(4) -0.0082(4)
C8 0.0226(5) 0.0238(5) 0.0283(6) 0.0037(4) -0.0130(4) -0.0045(4)
C9 0.0254(5) 0.0186(5) 0.0227(5) 0.0037(4) -0.0082(4) -0.0050(4)
C10 0.0213(5) 0.0168(5) 0.0240(5) 0.0027(4) -0.0064(4) -0.0065(4)
C11 0.0228(6) 0.0335(7) 0.0638(11) 0.0032(7) -0.0166(6) -0.0121(5)
C12 0.0312(6) 0.0223(6) 0.0370(7) 0.0100(5) -0.0094(5) -0.0054(5)
C13 0.0191(4) 0.0155(4) 0.0138(4) 0.0001(3) -0.0052(3) -0.0063(4)
C14 0.0207(5) 0.0216(5) 0.0156(4) -0.0014(4) -0.0017(4) -0.0093(4)
C15 0.0334(6) 0.0250(5) 0.0189(5) 0.0016(4) -0.0023(4) -0.0151(5)
C16 0.0199(5) 0.0327(6) 0.0238(5) -0.0035(5) -0.0019(4) -0.0100(5)
C17 0.0228(5) 0.0204(5) 0.0152(4) -0.0026(4) -0.0024(4) -0.0094(4)
C18 0.0268(6) 0.0274(6) 0.0200(5) -0.0048(4) -0.0005(4) -0.0047(5)
C19 0.0343(6) 0.0238(5) 0.0169(5) -0.0001(4) -0.0044(4) -0.0132(5)
C20 0.0241(5) 0.0209(5) 0.0185(5) -0.0007(4) -0.0050(4) -0.0124(4)
C21 0.0305(6) 0.0250(5) 0.0198(5) -0.0014(4) -0.0079(4) -0.0107(5)
C22 0.0358(7) 0.0262(6) 0.0280(6) 0.0009(5) -0.0131(5) -0.0079(5)
C23 0.0324(7) 0.0263(6) 0.0351(7) -0.0059(5) -0.0122(5) -0.0050(5)
C24 0.0310(6) 0.0289(6) 0.0259(6) -0.0081(5) -0.0058(5) -0.0093(5)
C25 0.0277(6) 0.0257(5) 0.0194(5) -0.0025(4) -0.0062(4) -0.0116(5)
C26 0.0215(5) 0.0247(5) 0.0180(5) -0.0019(4) -0.0044(4) -0.0098(4)
C27 0.0288(6) 0.0314(6) 0.0284(6) -0.0053(5) -0.0103(5) -0.0124(5)
C28 0.0287(6) 0.0482(8) 0.0310(7) -0.0109(6) -0.0125(5) -0.0094(6)
C29 0.0253(6) 0.0434(8) 0.0259(6) -0.0042(6) -0.0093(5) 0.0004(6)
C30 0.0260(6) 0.0285(6) 0.0266(6) -0.0011(5) -0.0055(5) -0.0013(5)
C31 0.0239(5) 0.0237(5) 0.0232(5) -0.0035(4) -0.0052(4) -0.0075(4)
C32 0.0247(5) 0.0146(4) 0.0217(5) -0.0036(4) -0.0100(4) -0.0042(4)
C33 0.0211(5) 0.0195(5) 0.0186(5) -0.0061(4) -0.0062(4) -0.0038(4)
C34 0.0276(5) 0.0197(5) 0.0155(4) -0.0017(4) -0.0083(4) -0.0077(4)
C35 0.0245(5) 0.0187(5) 0.0205(5) -0.0033(4) -0.0119(4) -0.0030(4)
C36 0.0222(5) 0.0199(5) 0.0232(5) -0.0042(4) -0.0095(4) -0.0070(4)
C37 0.0441(8) 0.0142(5) 0.0347(7) -0.0030(4) -0.0176(6) -0.0063(5)
C38 0.0224(5) 0.0298(6) 0.0292(6) -0.0128(5) -0.0048(5) -0.0031(5)
C39 0.0454(8) 0.0358(7) 0.0183(5) 0.0059(5) -0.0118(5) -0.0203(6)
C40 0.0344(7) 0.0271(6) 0.0284(6) -0.0051(5) -0.0195(5) 0.0022(5)
C41 0.0287(6) 0.0352(7) 0.0371(7) -0.0078(5) -0.0107(5) -0.0170(5)
C42 0.0191(5) 0.0173(4) 0.0207(5) 0.0002(4) -0.0055(4) -0.0044(4)
C43 0.0228(5) 0.0154(4) 0.0229(5) 0.0009(4) -0.0055(4) -0.0039(4)
C44 0.0205(5) 0.0175(5) 0.0211(5) -0.0006(4) -0.0056(4) -0.0011(4)
C45 0.0179(5) 0.0193(5) 0.0297(6) -0.0010(4) -0.0071(4) -0.0034(4)
C46 0.0192(5) 0.0161(4) 0.0272(5) -0.0006(4) -0.0081(4) -0.0038(4)
C47 0.0333(7) 0.0190(5) 0.0377(7) 0.0046(5) 0.0001(6) 0.0024(5)
C48 0.0225(6) 0.0263(6) 0.0510(9) -0.0035(6) -0.0137(6) 0.0006(5)

loop_
_atom_type_symbol
_atom_type_description
_atom_type_scat_dispersion_real
_atom_type_scat_dispersion_imag
_atom_type_scat_source
C C 0.0033 0.0016 'International Tables Vol C Tables 4.2.6.8 and 6.1.1.4'
H H 0.0000 0.0000 'International Tables Vol C Tables 4.2.6.8 and 6.1.1.4'
N N 0.0061 0.0033 'International Tables Vol C Tables 4.2.6.8 and 6.1.1.4'
Zr Zr -2.9673 0.5597 'International Tables Vol C Tables 4.2.6.8 and 6.1.1.4'

loop_
_exptl_crystal_face_index_h
_exptl_crystal_face_index_k
_exptl_crystal_face_index_l
_exptl_crystal_face_perp_dist
_exptl_oxdiff_crystal_face_indexfrac_h
_exptl_oxdiff_crystal_face_indexfrac_k
_exptl_oxdiff_crystal_face_indexfrac_l
_exptl_oxdiff_crystal_face_x
_exptl_oxdiff_crystal_face_y
_exptl_oxdiff_crystal_face_z
-6 -18 -9 0.0541 -5.9998 -17.9991 -8.9997 -0.9302 0.2390 -0.2534
-8 -9 15 0.1113 -7.9996 -8.9995 14.9991 -0.0284 0.0819 -1.0193
9 11 -12 0.1074 8.9996 10.9994 -11.9993 0.1780 -0.0631 0.9920
-6 0 19 0.1111 -5.9997 0.0001 18.9990 0.4236 -0.1022 -0.9178
14 12 5 0.0881 13.9993 11.9993 4.9998 0.6140 0.4090 0.6305
3 -12 14 0.0926 2.9998 -11.9993 13.9991 -0.1520 0.8258 -0.5668
7 18 8 0.0607 6.9997 17.9991 7.9997 0.9090 -0.1939 0.3309
-3 12 -14 0.0840 -2.9998 11.9993 -13.9991 0.1520 -0.8258 0.5668
13 -1 -5 0.0949 12.9993 -1.0000 -4.9997 -0.1321 0.7300 0.7117
-8 1 -21 0.1027 -7.9996 0.9999 -20.9988 -0.4529 -0.7767 0.4073
-15 -6 -10 0.1098 -14.9993 -5.9997 -9.9995 -0.4915 -0.7669 -0.3955
-1 4 -22 0.1083 -0.9999 3.9997 -21.9988 -0.3449 -0.5002 0.7926
15 6 10 0.1098 14.9993 5.9997 9.9995 0.4915 0.7669 0.3955
10 1 20 0.1189 9.9995 1.0000 19.9989 0.5129 0.8017 -0.2526
13 11 16 0.0727 12.9994 10.9994 15.9992 0.8237 0.5327 0.1874
-2 -15 -16 0.0920 -2.0000 -14.9993 -15.9993 -0.9642 0.2633 0.2130
-14 -12 -12 0.0894 -13.9993 -11.9994 -11.9995 -0.7738 -0.4998 -0.3867
4 2 24 0.1193 3.9998 2.0000 23.9987 0.6338 0.4657 -0.6307
-12 -2 8 0.1071 -11.9994 -1.9998 7.9996 0.0831 -0.5155 -0.8253

loop_
_geom_angle_atom_site_label_1
_geom_angle_atom_site_label_2
_geom_angle_atom_site_label_3
_geom_angle
N1 Zr N7 82.69(3)
N1 Zr C4 28.84(3)
N1 Zr C13 116.68(3)
N1 Zr C32 87.76(4)
N1 Zr C33 119.40(4)
N1 Zr C34 130.10(4)
N1 Zr C35 102.41(4)
N1 Zr C36 78.27(4)
N2 Zr N1 58.11(3)
N2 Zr N7 138.52(3)
N2 Zr C4 29.29(3)
N2 Zr C13 94.92(3)
N2 Zr C32 74.90(3)
N2 Zr C33 90.53(4)
N2 Zr C34 122.15(3)
N2 Zr C35 125.07(3)
N2 Zr C36 95.35(3)
N3 Zr N1 146.32(3)
N3 Zr N2 104.01(3)
N3 Zr N4 61.06(3)
N3 Zr N7 101.96(3)
N3 Zr C4 127.47(3)
N3 Zr C13 31.14(3)
N3 Zr C32 116.70(4)
N3 Zr C33 86.32(4)
N3 Zr C34 83.37(4)
N3 Zr C35 110.87(4)
N3 Zr C36 134.63(4)
N4 Zr N1 87.46(3)
N4 Zr N2 84.55(3)
N4 Zr N7 80.41(3)
N4 Zr C4 84.49(3)
N4 Zr C13 29.92(3)
N4 Zr C32 158.22(3)
N4 Zr C33 144.40(3)
N4 Zr C34 140.81(3)
N4 Zr C35 149.70(3)
N4 Zr C36 163.09(4)
N7 Zr C4 110.37(3)
N7 Zr C13 90.91(3)
N7 Zr C32 119.98(3)
N7 Zr C33 123.03(3)
N7 Zr C34 92.43(4)
N7 Zr C35 72.70(3)
N7 Zr C36 88.73(3)
C13 Zr C4 107.02(3)
C32 Zr C4 81.12(3)
C32 Zr C13 143.74(4)
C32 Zr C34 52.30(4)
C32 Zr C35 51.95(3)
C32 Zr C36 31.58(4)
C33 Zr C4 107.55(3)
C33 Zr C13 116.42(3)
C33 Zr C32 31.79(4)
C33 Zr C34 31.91(4)
C33 Zr C35 52.33(4)
C33 Zr C36 52.44(4)
C34 Zr C4 133.26(3)
C34 Zr C13 113.01(3)
C34 Zr C35 31.31(4)
C34 Zr C36 51.92(4)
C35 Zr C4 117.61(3)
C35 Zr C13 135.33(3)
C36 Zr C4 87.23(3)
C36 Zr C13 164.87(4)
C36 Zr C35 31.13(4)
C1 N1 Zr 154.15(8)
C4 N1 Zr 93.26(7)
C4 N1 C1 110.95(9)
C4 N2 Zr 93.76(6)
C4 N2 C5 123.58(9)
C5 N2 Zr 142.01(7)
C13 N3 Zr 97.81(6)
C13 N3 C14 119.64(9)
C14 N3 Zr 142.54(7)
C13 N4 Zr 94.13(6)
C13 N4 C17 123.70(9)
C17 N4 Zr 142.16(7)
C13 N5 N6 117.67(9)
C20 N6 N5 117.54(9)
C20 N6 C26 126.58(10)
C26 N6 N5 115.50(10)
C42 N7 Zr 120.47(7)
C46 N7 Zr 123.76(7)
C46 N7 C42 115.76(9)
C44 N8 C47 121.06(11)
C44 N8 C48 120.38(11)
C47 N8 C48 117.57(11)
N1 C1 H1A 110.5
N1 C1 H1B 110.5
N1 C1 C2 106.31(10)
H1A C1 H1B 108.7
C2 C1 H1A 110.5
C2 C1 H1B 110.5
C1 C2 H2A 110.7
C1 C2 H2B 110.7
H2A C2 H2B 108.8
C3 C2 C1 105.40(10)
C3 C2 H2A 110.7
C3 C2 H2B 110.7
C2 C3 H3A 111.2
C2 C3 H3B 111.2
H3A C3 H3B 109.1
C4 C3 C2 102.93(9)
C4 C3 H3A 111.2
C4 C3 H3B 111.2
N1 C4 Zr 57.90(6)
N1 C4 N2 114.77(10)
N1 C4 C3 113.81(10)
N2 C4 Zr 56.95(5)
N2 C4 C3 131.34(10)
C3 C4 Zr 170.13(8)
N2 C5 C6 117.55(9)
N2 C5 C10 124.24(10)
C6 C5 C10 118.19(10)
C5 C6 H6 119.4
C7 C6 C5 121.16(10)
C7 C6 H6 119.4
C6 C7 C8 119.51(11)
C6 C7 C11 119.99(11)
C8 C7 C11 120.49(11)
C7 C8 H8 119.7
C9 C8 C7 120.56(11)
C9 C8 H8 119.7
C8 C9 C10 119.55(11)
C8 C9 C12 120.66(11)
C10 C9 C12 119.80(11)
C5 C10 H10 119.5
C9 C10 C5 120.99(11)
C9 C10 H10 119.5
C7 C11 H11A 109.5
C7 C11 H11B 109.5
C7 C11 H11C 109.5
H11A C11 H11B 109.5
H11A C11 H11C 109.5
H11B C11 H11C 109.5
C9 C12 H12A 109.5
C9 C12 H12B 109.5
C9 C12 H12C 109.5
H12A C12 H12B 109.5
H12A C12 H12C 109.5
H12B C12 H12C 109.5
N3 C13 Zr 51.05(5)
N4 C13 Zr 55.95(5)
N4 C13 N3 107.00(9)
N5 C13 Zr 166.75(8)
N5 C13 N3 115.73(9)
N5 C13 N4 137.28(10)
N3 C14 H14 105.7
N3 C14 C15 113.92(9)
N3 C14 C16 114.34(9)
C15 C14 H14 105.7
C16 C14 H14 105.7
C16 C14 C15 110.72(10)
C14 C15 H15A 109.5
C14 C15 H15B 109.5
C14 C15 H15C 109.5
H15A C15 H15B 109.5
H15A C15 H15C 109.5
H15B C15 H15C 109.5
C14 C16 H16A 109.5
C14 C16 H16B 109.5
C14 C16 H16C 109.5
H16A C16 H16B 109.5
H16A C16 H16C 109.5
H16B C16 H16C 109.5
N4 C17 H17 107.4
N4 C17 C18 111.77(9)
N4 C17 C19 112.12(9)
C18 C17 H17 107.4
C19 C17 H17 107.4
C19 C17 C18 110.53(10)
C17 C18 H18A 109.5
C17 C18 H18B 109.5
C17 C18 H18C 109.5
H18A C18 H18B 109.5
H18A C18 H18C 109.5
H18B C18 H18C 109.5
C17 C19 H19A 109.5
C17 C19 H19B 109.5
C17 C19 H19C 109.5
H19A C19 H19B 109.5
H19A C19 H19C 109.5
H19B C19 H19C 109.5
N6 C20 C21 119.98(10)
N6 C20 C25 122.27(10)
C25 C20 C21 117.56(11)
C20 C21 H21 119.7
C22 C21 C20 120.51(12)
C22 C21 H21 119.7
C21 C22 H22 119.3
C21 C22 C23 121.49(12)
C23 C22 H22 119.3
C22 C23 H23 120.8
C24 C23 C22 118.40(13)
C24 C23 H23 120.8
C23 C24 H24 119.4
C23 C24 C25 121.19(12)
C25 C24 H24 119.4
C20 C25 H25 119.6
C24 C25 C20 120.81(11)
C24 C25 H25 119.6
N6 C26 C27 123.10(11)
N6 C26 C31 118.85(10)
C27 C26 C31 118.03(11)
C26 C27 H27 119.9
C28 C27 C26 120.23(13)
C28 C27 H27 119.9
C27 C28 H28 119.4
C29 C28 C27 121.12(13)
C29 C28 H28 119.4
C28 C29 H29 120.6
C30 C29 C28 118.84(13)
C30 C29 H29 120.6
C29 C30 H30 119.6
C29 C30 C31 120.84(13)
C31 C30 H30 119.6
C26 C31 H31 119.6
C30 C31 C26 120.84(12)
C30 C31 H31 119.6
C33 C32 Zr 73.85(6)
C33 C32 C36 108.48(10)
C33 C32 C37 126.69(11)
C36 C32 Zr 75.65(6)
C36 C32 C37 124.09(11)
C37 C32 Zr 124.46(8)
C32 C33 Zr 74.36(6)
C32 C33 C34 107.33(10)
C32 C33 C38 124.06(11)
C34 C33 Zr 75.09(6)
C34 C33 C38 128.12(11)
C38 C33 Zr 122.52(7)
C33 C34 Zr 72.99(6)
C33 C34 C39 128.52(12)
C35 C34 Zr 75.58(6)
C35 C34 C33 108.16(10)
C35 C34 C39 122.11(11)
C39 C34 Zr 127.36(8)
C34 C35 Zr 73.11(6)
C34 C35 C40 124.06(11)
C36 C35 Zr 73.84(6)
C36 C35 C34 108.10(10)
C36 C35 C40 126.93(12)
C40 C35 Zr 127.45(8)
C32 C36 Zr 72.76(6)
C32 C36 C41 123.92(11)
C35 C36 Zr 75.03(6)
C35 C36 C32 107.93(10)
C35 C36 C41 127.52(11)
C41 C36 Zr 125.10(8)
C32 C37 H37A 109.5
C32 C37 H37B 109.5
C32 C37 H37C 109.5
H37A C37 H37B 109.5
H37A C37 H37C 109.5
H37B C37 H37C 109.5
C33 C38 H38A 109.5
C33 C38 H38B 109.5
C33 C38 H38C 109.5
H38A C38 H38B 109.5
H38A C38 H38C 109.5
H38B C38 H38C 109.5
C34 C39 H39A 109.5
C34 C39 H39B 109.5
C34 C39 H39C 109.5
H39A C39 H39B 109.5
H39A C39 H39C 109.5
H39B C39 H39C 109.5
C35 C40 H40A 109.5
C35 C40 H40B 109.5
C35 C40 H40C 109.5
H40A C40 H40B 109.5
H40A C40 H40C 109.5
H40B C40 H40C 109.5
C36 C41 H41A 109.5
C36 C41 H41B 109.5
C36 C41 H41C 109.5
H41A C41 H41B 109.5
H41A C41 H41C 109.5
H41B C41 H41C 109.5
N7 C42 H42 118.1
N7 C42 C43 123.83(11)
C43 C42 H42 118.1
C42 C43 H43 119.8
C42 C43 C44 120.33(11)
C44 C43 H43 119.8
N8 C44 C43 122.53(11)
N8 C44 C45 121.76(11)
C45 C44 C43 115.71(10)
C44 C45 H45 120.3
C46 C45 C44 119.34(11)
C46 C45 H45 120.3
N7 C46 C45 124.90(11)
N7 C46 H46 117.6
C45 C46 H46 117.6
N8 C47 H47A 109.5
N8 C47 H47B 109.5
N8 C47 H47C 109.5
H47A C47 H47B 109.5
H47A C47 H47C 109.5
H47B C47 H47C 109.5
N8 C48 H48A 109.5
N8 C48 H48B 109.5
N8 C48 H48C 109.5
H48A C48 H48B 109.5
H48A C48 H48C 109.5
H48B C48 H48C 109.5

loop_
_geom_bond_atom_site_label_1
_geom_bond_atom_site_label_2
_geom_bond_distance
Zr N1 2.3134(9)
Zr N2 2.2904(9)
Zr N3 2.1243(9)
Zr N4 2.2482(9)
Zr N7 2.3244(9)
Zr C4 2.7266(11)
Zr C13 2.7063(10)
Zr C32 2.5869(11)
Zr C33 2.5804(11)
Zr C34 2.6076(11)
Zr C35 2.6393(11)
Zr C36 2.6240(11)
N1 C1 1.4643(15)
N1 C4 1.3176(14)
N2 C4 1.3368(14)
N2 C5 1.3978(13)
N3 C13 1.4125(13)
N3 C14 1.4697(14)
N4 C13 1.3535(14)
N4 C17 1.4708(14)
N5 N6 1.4276(13)
N5 C13 1.3250(14)
N6 C20 1.3906(15)
N6 C26 1.4008(15)
N7 C42 1.3512(14)
N7 C46 1.3496(14)
N8 C44 1.3515(15)
N8 C47 1.4583(18)
N8 C48 1.4595(18)
C1 H1A 0.9900
C1 H1B 0.9900
C1 C2 1.5475(18)
C2 H2A 0.9900
C2 H2B 0.9900
C2 C3 1.5357(18)
C3 H3A 0.9900
C3 H3B 0.9900
C3 C4 1.5119(15)
C5 C6 1.3983(15)
C5 C10 1.4058(15)
C6 H6 0.9500
C6 C7 1.3902(16)
C7 C8 1.3953(17)
C7 C11 1.5053(18)
C8 H8 0.9500
C8 C9 1.3856(17)
C9 C10 1.3936(16)
C9 C12 1.5099(17)
C10 H10 0.9500
C11 H11A 0.9800
C11 H11B 0.9800
C11 H11C 0.9800
C12 H12A 0.9800
C12 H12B 0.9800
C12 H12C 0.9800
C14 H14 1.0000
C14 C15 1.5373(16)
C14 C16 1.5339(17)
C15 H15A 0.9800
C15 H15B 0.9800
C15 H15C 0.9800
C16 H16A 0.9800
C16 H16B 0.9800
C16 H16C 0.9800
C17 H17 1.0000
C17 C18 1.5278(17)
C17 C19 1.5233(16)
C18 H18A 0.9800
C18 H18B 0.9800
C18 H18C 0.9800
C19 H19A 0.9800
C19 H19B 0.9800
C19 H19C 0.9800
C20 C21 1.4084(16)
C20 C25 1.4082(16)
C21 H21 0.9500
C21 C22 1.3860(19)
C22 H22 0.9500
C22 C23 1.387(2)
C23 H23 0.9500
C23 C24 1.386(2)
C24 H24 0.9500
C24 C25 1.3866(19)
C25 H25 0.9500
C26 C27 1.4017(17)
C26 C31 1.4061(17)
C27 H27 0.9500
C27 C28 1.391(2)
C28 H28 0.9500
C28 C29 1.389(2)
C29 H29 0.9500
C29 C30 1.384(2)
C30 H30 0.9500
C30 C31 1.3849(18)
C31 H31 0.9500
C32 C33 1.4154(17)
C32 C36 1.4186(16)
C32 C37 1.4969(16)
C33 C34 1.4265(16)
C33 C38 1.5083(17)
C34 C35 1.4163(17)
C34 C39 1.5005(17)
C35 C36 1.4125(16)
C35 C40 1.5059(16)
C36 C41 1.4976(17)
C37 H37A 0.9800
C37 H37B 0.9800
C37 H37C 0.9800
C38 H38A 0.9800
C38 H38B 0.9800
C38 H38C 0.9800
C39 H39A 0.9800
C39 H39B 0.9800
C39 H39C 0.9800
C40 H40A 0.9800
C40 H40B 0.9800
C40 H40C 0.9800
C41 H41A 0.9800
C41 H41B 0.9800
C41 H41C 0.9800
C42 H42 0.9500
C42 C43 1.3724(15)
C43 H43 0.9500
C43 C44 1.4162(17)
C44 C45 1.4136(17)
C45 H45 0.9500
C45 C46 1.3740(16)
C46 H46 0.9500
C47 H47A 0.9800
C47 H47B 0.9800
C47 H47C 0.9800
C48 H48A 0.9800
C48 H48B 0.9800
C48 H48C 0.9800

loop_
_geom_torsion_atom_site_label_1
_geom_torsion_atom_site_label_2
_geom_torsion_atom_site_label_3
_geom_torsion_atom_site_label_4
_geom_torsion
Zr N1 C1 C2 -156.29(14)
Zr N1 C4 N2 -3.17(10)
Zr N1 C4 C3 173.92(8)
Zr N2 C4 N1 3.21(10)
Zr N2 C4 C3 -173.25(11)
Zr N2 C5 C6 20.61(17)
Zr N2 C5 C10 -158.11(9)
Zr N3 C13 N4 0.70(9)
Zr N3 C13 N5 -179.11(8)
Zr N3 C14 C15 116.05(12)
Zr N3 C14 C16 -115.23(12)
Zr N4 C13 N3 -0.66(8)
Zr N4 C13 N5 179.09(13)
Zr N4 C17 C18 -67.84(15)
Zr N4 C17 C19 56.91(15)
Zr N7 C42 C43 176.75(9)
Zr N7 C46 C45 -177.60(9)
Zr C32 C33 C34 -68.46(7)
Zr C32 C33 C38 118.99(11)
Zr C32 C36 C35 67.38(8)
Zr C32 C36 C41 -121.12(11)
Zr C33 C34 C35 -68.01(8)
Zr C33 C34 C39 124.58(12)
Zr C34 C35 C36 -66.09(8)
Zr C34 C35 C40 124.18(11)
Zr C35 C36 C32 -65.86(8)
Zr C35 C36 C41 123.03(12)
N1 C1 C2 C3 -6.18(13)
N2 C5 C6 C7 179.80(11)
N2 C5 C10 C9 -178.91(11)
N5 N6 C20 C21 -6.29(15)
N5 N6 C20 C25 168.60(10)
N5 N6 C26 C27 141.28(12)
N5 N6 C26 C31 -36.83(15)
N6 N5 C13 Zr 176.2(3)
N6 N5 C13 N3 179.26(9)
N6 N5 C13 N4 -0.5(2)
N6 C20 C21 C22 175.04(12)
N6 C20 C25 C24 -173.73(11)
N6 C26 C27 C28 178.34(12)
N6 C26 C31 C30 -178.76(11)
N7 C42 C43 C44 0.33(18)
N8 C44 C45 C46 176.59(12)
C1 N1 C4 Zr -170.73(10)
C1 N1 C4 N2 -173.90(10)
C1 N1 C4 C3 3.20(13)
C1 C2 C3 C4 7.54(13)
C2 C3 C4 N1 -6.97(13)
C2 C3 C4 N2 169.51(12)
C4 N1 C1 C2 2.06(13)
C4 N2 C5 C6 -147.26(11)
C4 N2 C5 C10 34.02(17)
C5 N2 C4 Zr 172.55(11)
C5 N2 C4 N1 175.76(10)
C5 N2 C4 C3 -0.70(18)
C5 C6 C7 C8 -0.14(19)
C5 C6 C7 C11 178.97(13)
C6 C5 C10 C9 2.38(17)
C6 C7 C8 C9 0.8(2)
C7 C8 C9 C10 0.2(2)
C7 C8 C9 C12 179.99(13)
C8 C9 C10 C5 -1.79(19)
C10 C5 C6 C7 -1.41(17)
C11 C7 C8 C9 -178.33(14)
C12 C9 C10 C5 178.40(12)
C13 N3 C14 C15 -62.82(13)
C13 N3 C14 C16 65.90(13)
C13 N4 C17 C18 110.25(12)
C13 N4 C17 C19 -125.00(11)
C13 N5 N6 C20 -89.27(13)
C13 N5 N6 C26 97.42(12)
C14 N3 C13 Zr 179.31(11)
C14 N3 C13 N4 -179.99(9)
C14 N3 C13 N5 0.20(14)
C17 N4 C13 Zr -178.83(12)
C17 N4 C13 N3 -179.48(9)
C17 N4 C13 N5 0.3(2)
C20 N6 C26 C27 -31.33(18)
C20 N6 C26 C31 150.56(12)
C20 C21 C22 C23 -1.3(2)
C21 C20 C25 C24 1.28(17)
C21 C22 C23 C24 1.5(2)
C22 C23 C24 C25 -0.3(2)
C23 C24 C25 C20 -1.1(2)
C25 C20 C21 C22 -0.09(18)
C26 N6 C20 C21 166.19(11)
C26 N6 C20 C25 -18.92(18)
C26 C27 C28 C29 1.4(2)
C27 C26 C31 C30 3.03(18)
C27 C28 C29 C30 1.2(2)
C28 C29 C30 C31 -1.8(2)
C29 C30 C31 C26 -0.4(2)
C31 C26 C27 C28 -3.53(19)
C32 C33 C34 Zr 67.95(8)
C32 C33 C34 C35 -0.06(12)
C32 C33 C34 C39 -167.47(11)
C33 C32 C36 Zr -67.16(8)
C33 C32 C36 C35 0.22(13)
C33 C32 C36 C41 171.72(11)
C33 C34 C35 Zr 66.28(8)
C33 C34 C35 C36 0.20(12)
C33 C34 C35 C40 -169.54(11)
C34 C35 C36 Zr 65.61(8)
C34 C35 C36 C32 -0.26(13)
C34 C35 C36 C41 -171.36(12)
C36 C32 C33 Zr 68.36(8)
C36 C32 C33 C34 -0.10(12)
C36 C32 C33 C38 -172.65(10)
C37 C32 C33 Zr -121.25(12)
C37 C32 C33 C34 170.29(11)
C37 C32 C33 C38 -2.27(18)
C37 C32 C36 Zr 122.15(11)
C37 C32 C36 C35 -170.48(11)
C37 C32 C36 C41 1.02(18)
C38 C33 C34 Zr -119.89(11)
C38 C33 C34 C35 172.10(11)
C38 C33 C34 C39 4.69(19)
C39 C34 C35 Zr -125.33(11)
C39 C34 C35 C36 168.58(11)
C39 C34 C35 C40 -1.15(18)
C40 C35 C36 Zr -125.04(12)
C40 C35 C36 C32 169.10(11)
C40 C35 C36 C41 -2.0(2)
C42 N7 C46 C45 1.70(18)
C42 C43 C44 N8 -177.38(12)
C42 C43 C44 C45 2.76(17)
C43 C44 C45 C46 -3.55(17)
C44 C45 C46 N7 1.42(19)
C46 N7 C42 C43 -2.57(17)
C47 N8 C44 C43 9.8(2)
C47 N8 C44 C45 -170.38(13)
C48 N8 C44 C43 178.09(13)
C48 N8 C44 C45 -2.1(2)
